data_2230799
loop_
_publ_author_name
'Assani, Abderrazzak'
'El Ammari, Lahcen'
'Zriouil, Mohammed'
'Saadi, Mohamed'

_publ_section_title
;
 Disilver(I) tricobalt(II) hydrogenphosphate bis(phosphate),
 Ag~2~Co~3~(HPO~4~)(PO~4~)~2~
;
_journal_coeditor_code MG2119
_journal_issue 7
_journal_name_full 'Acta Crystallographica Section E'
_journal_page_first i41
_journal_paper_doi 10.1107/S1600536811022598
_journal_volume 67
_journal_year 2011
_chemical_formula_iupac 'Ag2 Co3 (H P O4) (P O4)2'
_chemical_formula_moiety 'Ag2 Co3 H O12 P3'
_chemical_formula_structural Ag2Co3(PO4)2(HPO4)
_chemical_formula_sum 'Ag2 Co3 H O12 P3'
_chemical_formula_weight 678.44
_chemical_name_systematic
;
Disilver(I) tricobalt(II) hydrogenphosphate bis(phosphate)
;
_space_group_IT_number 46
_symmetry_cell_setting orthorhombic
_symmetry_space_group_name_Hall 'I 2 -2a'
_symmetry_space_group_name_H-M 'I m a 2'
_atom_sites_solution_hydrogens geom
_atom_sites_solution_primary direct
_atom_sites_solution_secondary difmap
_cell_angle_alpha 90.00
_cell_angle_beta 90.00
_cell_angle_gamma 90.00
_cell_formula_units_Z 4
_cell_length_a 12.9814(4)
_cell_length_b 6.5948(2)
_cell_length_c 10.7062(3)
_cell_measurement_reflns_used 1388
_cell_measurement_temperature 296(2)
_cell_measurement_theta_max 30.0
_cell_measurement_theta_min 3.14
_cell_volume 916.55(5)
_computing_cell_refinement 'SAINT (Bruker, 2005)'
_computing_data_collection 'APEX2 (Bruker, 2005)'
_computing_data_reduction 'SAINT (Bruker, 2005)'
_computing_molecular_graphics 'ORTEP-3 for Windows (Farrugia, 1997) and DIAMOND (Brandenburg, 2006)'
_computing_publication_material 'WinGX (Farrugia, 1999)'
_computing_structure_refinement 'SHELXL97 (Sheldrick, 2008)'
_computing_structure_solution 'SHELXS97 (Sheldrick, 2008)'
_diffrn_ambient_temperature 296(2)
_diffrn_measured_fraction_theta_full 1.000
_diffrn_measured_fraction_theta_max 1.000
_diffrn_measurement_device_type 'Bruker X8 APEX'
_diffrn_measurement_method '\f and \w'
_diffrn_radiation_monochromator graphite
_diffrn_radiation_source 'fine-focus sealed tube'
_diffrn_radiation_type MoK\a
_diffrn_radiation_wavelength 0.71073
_diffrn_reflns_av_R_equivalents 0.0209
_diffrn_reflns_av_sigmaI/netI 0.0226
_diffrn_reflns_limit_h_max 18
_diffrn_reflns_limit_h_min -17
_diffrn_reflns_limit_k_max 9
_diffrn_reflns_limit_k_min -3
_diffrn_reflns_limit_l_max 15
_diffrn_reflns_limit_l_min -14
_diffrn_reflns_number 3966
_diffrn_reflns_theta_full 30.00
_diffrn_reflns_theta_max 30.00
_diffrn_reflns_theta_min 3.14
_diffrn_standards_number 0
_exptl_absorpt_coefficient_mu 10.112
_exptl_absorpt_correction_T_max 0.4236
_exptl_absorpt_correction_T_min 0.3654
_exptl_absorpt_correction_type multi-scan
_exptl_absorpt_process_details '(MULABS; Blessing, 1995)'
_exptl_crystal_colour pink
_exptl_crystal_density_diffrn 4.917
_exptl_crystal_density_method 'not measured'
_exptl_crystal_description prism
_exptl_crystal_F_000 1268
_exptl_crystal_size_max 0.26
_exptl_crystal_size_mid 0.12
_exptl_crystal_size_min 0.09
_refine_diff_density_max 1.805
_refine_diff_density_min -1.540
_refine_ls_abs_structure_details 'Flack (1983), 653 Friedel pairs'
_refine_ls_abs_structure_Flack 0.55(3)
_refine_ls_extinction_method none
_refine_ls_goodness_of_fit_ref 1.051
_refine_ls_hydrogen_treatment constr
_refine_ls_matrix_type full
_refine_ls_number_parameters 99
_refine_ls_number_reflns 1388
_refine_ls_number_restraints 1
_refine_ls_restrained_S_all 1.051
_refine_ls_R_factor_all 0.0280
_refine_ls_R_factor_gt 0.0275
_refine_ls_shift/su_max 0.000
_refine_ls_shift/su_mean 0.000
_refine_ls_structure_factor_coef Fsqd
_refine_ls_weighting_details 'calc w=1/[\s^2^(Fo^2^)+(0.0360P)^2^+2.5641P] where P=(Fo^2^+2Fc^2^)/3'
_refine_ls_weighting_scheme calc
_refine_ls_wR_factor_gt 0.0634
_refine_ls_wR_factor_ref 0.0637
_reflns_number_gt 1368
_reflns_number_total 1388
_reflns_threshold_expression I>2\s(I)
_cod_data_source_file mg2119.cif
_cod_data_source_block I
_cod_database_code 2230799
_cod_database_fobs_code 2230799

loop_
_symmetry_equiv_pos_as_xyz
'x, y, z'
'-x, -y, z'
'-x+1/2, y, z'
'x+1/2, -y, z'
'x+1/2, y+1/2, z+1/2'
'-x+1/2, -y+1/2, z+1/2'
'-x+1, y+1/2, z+1/2'
'x+1, -y+1/2, z+1/2'

loop_
_atom_site_type_symbol
_atom_site_label
_atom_site_fract_x
_atom_site_fract_y
_atom_site_fract_z
_atom_site_U_iso_or_equiv
_atom_site_adp_type
_atom_site_calc_flag
_atom_site_refinement_flags
_atom_site_occupancy
_atom_site_symmetry_multiplicity
_atom_site_disorder_assembly
_atom_site_disorder_group
Ag Ag1 0.2500 0.61215(8) -0.01381(7) 0.03097(16) Uani d S 1 2 . .
Ag Ag2 0.0000 0.5000 -0.03770(5) 0.0448(2) Uani d S 1 2 . .
Co Co1 0.13632(3) 0.24907(9) 0.20816(6) 0.00759(11) Uani d . 1 1 . .
Co Co2 0.0000 0.5000 0.45678(7) 0.00474(13) Uani d S 1 2 . .
P P1 -0.07308(7) 0.25700(17) 0.20656(12) 0.00728(17) Uani d . 1 1 . .
P P2 0.2500 0.40742(18) 0.45614(14) 0.0051(2) Uani d S 1 2 . .
O O1 -0.1344(3) 0.4442(5) 0.1740(3) 0.0117(6) Uani d . 1 1 . .
O O2 0.0039(3) 0.2072(5) 0.1002(3) 0.0084(6) Uani d . 1 1 . .
O O3 0.0017(3) 0.2766(5) 0.3204(3) 0.0078(6) Uani d . 1 1 . .
O O4 -0.1489(3) 0.0787(5) 0.2349(3) 0.0116(7) Uani d . 1 1 . .
O O5 0.15460(18) 0.5409(4) 0.4551(3) 0.0102(5) Uani d . 1 1 . .
O O6 0.2500 0.2616(7) 0.3410(4) 0.0109(11) Uani d S 1 2 . .
O O7 0.2500 0.2663(7) 0.5736(4) 0.0083(10) Uani d S 1 2 . .
H H4 -0.2103 0.0633 0.2635 0.010 Uiso d PR 0.50 1 . .

loop_
_atom_site_aniso_label
_atom_site_aniso_U_11
_atom_site_aniso_U_22
_atom_site_aniso_U_33
_atom_site_aniso_U_12
_atom_site_aniso_U_13
_atom_site_aniso_U_23
Ag1 0.0498(3) 0.0187(2) 0.0244(3) 0.000 0.000 0.0049(2)
Ag2 0.1126(6) 0.0094(2) 0.0124(3) -0.0022(2) 0.000 0.000
Co1 0.00546(19) 0.0103(2) 0.0070(2) 0.0005(2) 0.0001(2) -0.00120(18)
Co2 0.0051(2) 0.0051(3) 0.0040(3) 0.00074(19) 0.000 0.000
P1 0.0069(3) 0.0078(4) 0.0071(4) 0.0000(4) -0.0003(5) 0.0005(4)
P2 0.0043(5) 0.0066(5) 0.0044(6) 0.000 0.000 -0.0005(5)
O1 0.0133(15) 0.0094(14) 0.0124(14) 0.0018(11) -0.0027(10) 0.0002(11)
O2 0.0096(17) 0.0072(12) 0.0083(14) -0.0004(13) -0.0014(11) -0.0031(13)
O3 0.0080(17) 0.0091(14) 0.0063(13) 0.0030(12) -0.0020(10) -0.0015(12)
O4 0.0107(17) 0.0083(15) 0.0159(18) -0.0018(11) 0.0039(10) 0.0001(10)
O5 0.0067(9) 0.0115(10) 0.0123(13) 0.0014(9) 0.0003(12) 0.0000(12)
O6 0.011(3) 0.014(2) 0.008(2) 0.000 0.000 -0.0033(15)
O7 0.007(3) 0.010(2) 0.0083(19) 0.000 0.000 0.0021(15)

loop_
_atom_type_symbol
_atom_type_description
_atom_type_scat_dispersion_real
_atom_type_scat_dispersion_imag
_atom_type_scat_source
O O 0.0110 0.0060 'International Tables Vol C Tables 4.2.6.8 and 6.1.1.4'
P P 0.1023 0.0942 'International Tables Vol C Tables 4.2.6.8 and 6.1.1.4'
Co Co 0.3494 0.9721 'International Tables Vol C Tables 4.2.6.8 and 6.1.1.4'
Ag Ag -0.8971 1.1015 'International Tables Vol C Tables 4.2.6.8 and 6.1.1.4'
H H 0.0000 0.0000 'International Tables Vol C Tables 4.2.6.8 and 6.1.1.4'

loop_
_geom_angle_atom_site_label_1
_geom_angle_atom_site_label_2
_geom_angle_atom_site_label_3
_geom_angle_site_symmetry_1
_geom_angle_site_symmetry_3
_geom_angle
_geom_angle_publ_flag
O1 Ag1 O1 2_565 4_565 72.52(15) ?
O1 Ag1 O5 2_565 8_464 87.09(10) ?
O1 Ag1 O5 4_565 8_464 120.52(10) ?
O1 Ag1 O5 2_565 6_564 120.52(10) ?
O1 Ag1 O5 4_565 6_564 87.09(10) ?
O5 Ag1 O5 8_464 6_564 56.35(11) ?
O1 Ag1 O7 2_565 6_554 65.44(10) ?
O1 Ag1 O7 4_565 6_554 65.44(10) ?
O5 Ag1 O7 8_464 6_554 149.47(7) ?
O5 Ag1 O7 6_564 6_554 149.47(7) ?
O1 Ag1 O6 2_565 6_554 107.39(11) ?
O1 Ag1 O6 4_565 6_554 107.39(11) ?
O5 Ag1 O6 8_464 6_554 132.08(10) ?
O5 Ag1 O6 6_564 6_554 132.08(10) ?
O7 Ag1 O6 6_554 6_554 52.78(11) ?
O1 Ag1 O4 2_565 7_454 116.18(10) ?
O1 Ag1 O4 4_565 7_454 163.45(9) ?
O5 Ag1 O4 8_464 7_454 75.15(9) ?
O5 Ag1 O4 6_564 7_454 99.02(9) ?
O7 Ag1 O4 6_554 7_454 104.24(11) ?
O6 Ag1 O4 6_554 7_454 57.31(10) ?
O1 Ag1 O4 2_565 5_554 163.45(9) ?
O1 Ag1 O4 4_565 5_554 116.18(10) ?
O5 Ag1 O4 8_464 5_554 99.02(9) ?
O5 Ag1 O4 6_564 5_554 75.15(9) ?
O7 Ag1 O4 6_554 5_554 104.24(11) ?
O6 Ag1 O4 6_554 5_554 57.31(10) ?
O4 Ag1 O4 7_454 5_554 51.87(13) ?
O3 Ag2 O3 8_454 7_454 100.42(17) ?
O3 Ag2 O2 8_454 . 77.19(9) ?
O3 Ag2 O2 7_454 . 177.52(14) ?
O3 Ag2 O2 8_454 2_565 177.52(14) ?
O3 Ag2 O2 7_454 2_565 77.19(9) ?
O2 Ag2 O2 . 2_565 105.21(15) ?
O3 Ag2 O1 8_454 . 114.25(11) ?
O3 Ag2 O1 7_454 . 126.53(11) ?
O2 Ag2 O1 . . 55.53(11) ?
O2 Ag2 O1 2_565 . 67.13(10) ?
O3 Ag2 O1 8_454 2_565 126.53(11) ?
O3 Ag2 O1 7_454 2_565 114.25(11) ?
O2 Ag2 O1 . 2_565 67.13(10) ?
O2 Ag2 O1 2_565 2_565 55.53(11) ?
O1 Ag2 O1 . 2_565 76.38(13) ?
O3 Ag2 O4 8_454 8_454 52.04(11) ?
O3 Ag2 O4 7_454 8_454 68.06(10) ?
O2 Ag2 O4 . 8_454 110.56(10) ?
O2 Ag2 O4 2_565 8_454 125.96(10) ?
O1 Ag2 O4 . 8_454 102.42(8) ?
O1 Ag2 O4 2_565 8_454 177.68(9) ?
O3 Ag2 O4 8_454 7_454 68.06(10) ?
O3 Ag2 O4 7_454 7_454 52.04(11) ?
O2 Ag2 O4 . 7_454 125.96(10) ?
O2 Ag2 O4 2_565 7_454 110.56(10) ?
O1 Ag2 O4 . 7_454 177.68(9) ?
O1 Ag2 O4 2_565 7_454 102.42(8) ?
O4 Ag2 O4 8_454 7_454 78.84(11) ?
Ag1 Ag2 Ag1 2_565 . 171.21(3) ?
O6 Co1 O1 . 2_565 95.28(16) ?
O6 Co1 O7 . 6_554 88.38(11) ?
O1 Co1 O7 2_565 6_554 86.15(16) ?
O6 Co1 O2 . . 168.69(14) ?
O1 Co1 O2 2_565 . 91.26(14) ?
O7 Co1 O2 6_554 . 101.28(12) ?
O6 Co1 O3 . . 101.28(13) ?
O1 Co1 O3 2_565 . 90.38(13) ?
O7 Co1 O3 6_554 . 170.01(13) ?
O2 Co1 O3 . . 69.40(10) ?
O6 Co1 O4 . 2 84.00(15) ?
O1 Co1 O4 2_565 2 175.52(12) ?
O7 Co1 O4 6_554 2 89.40(15) ?
O2 Co1 O4 . 2 90.18(13) ?
O3 Co1 O4 . 2 94.10(13) ?
O5 Co2 O5 2_565 . 178.97(18) ?
O5 Co2 O2 2_565 7_455 94.06(13) ?
O5 Co2 O2 . 7_455 86.71(13) ?
O5 Co2 O2 2_565 8_455 86.71(13) ?
O5 Co2 O2 . 8_455 94.06(13) ?
O2 Co2 O2 7_455 8_455 83.4(2) ?
O5 Co2 O3 2_565 2_565 94.45(13) ?
O5 Co2 O3 . 2_565 84.82(13) ?
O2 Co2 O3 7_455 2_565 93.07(11) ?
O2 Co2 O3 8_455 2_565 176.32(16) ?
O5 Co2 O3 2_565 . 84.82(13) ?
O5 Co2 O3 . . 94.45(13) ?
O2 Co2 O3 7_455 . 176.32(16) ?
O2 Co2 O3 8_455 . 93.07(11) ?
O3 Co2 O3 2_565 . 90.51(18) ?
O1 P1 O2 . . 110.1(2) ?
O1 P1 O4 . . 109.14(18) ?
O2 P1 O4 . . 112.90(19) ?
O1 P1 O3 . . 116.08(18) ?
O2 P1 O3 . . 100.93(14) ?
O4 P1 O3 . . 107.57(19) ?
O1 P1 Co1 . . 122.99(14) ?
O5 P2 O5 . 3 109.2(2) ?
O5 P2 O6 . . 110.52(15) ?
O5 P2 O6 3 . 110.52(15) ?
O5 P2 O7 . . 110.52(15) ?
O5 P2 O7 3 . 110.53(15) ?
O6 P2 O7 . . 105.5(2) ?
P1 O4 H4 . . 137.9 ?

loop_
_geom_bond_atom_site_label_1
_geom_bond_atom_site_label_2
_geom_bond_site_symmetry_2
_geom_bond_distance
_geom_bond_publ_flag
Ag1 O1 2_565 2.537(3) ?
Ag1 O1 4_565 2.537(3) ?
Ag1 O5 8_464 2.623(3) ?
Ag1 O5 6_564 2.623(3) ?
Ag1 O7 6_554 2.666(4) ?
Ag1 O6 6_554 2.914(5) ?
Ag1 O4 7_454 3.001(3) ?
Ag1 O4 5_554 3.001(3) ?
Ag1 Ag2 . 3.33837(16) ?
Ag2 O3 8_454 2.374(3) ?
Ag2 O3 7_454 2.374(3) ?
Ag2 O2 . 2.431(4) ?
Ag2 O2 2_565 2.431(4) ?
Ag2 O1 . 2.884(3) ?
Ag2 O1 2_565 2.884(3) ?
Ag2 O4 8_454 3.151(3) ?
Ag2 O4 7_454 3.151(3) ?
Ag2 Ag1 2_565 3.33837(16) ?
Co1 O6 . 2.051(3) ?
Co1 O1 2_565 2.055(3) ?
Co1 O7 6_554 2.065(3) ?
Co1 O2 . 2.090(3) ?
Co1 O3 . 2.128(4) ?
Co1 O4 2 2.187(3) ?
Co2 O5 2_565 2.025(2) ?
Co2 O5 . 2.025(2) ?
Co2 O2 7_455 2.056(3) ?
Co2 O2 8_455 2.056(3) ?
Co2 O3 2_565 2.074(3) ?
Co2 O3 . 2.074(3) ?
P1 O1 . 1.510(3) ?
P1 O2 . 1.550(4) ?
P1 O4 . 1.563(3) ?
P1 O3 . 1.563(4) ?
P2 O5 . 1.519(3) ?
P2 O5 3 1.520(3) ?
P2 O6 . 1.563(5) ?
P2 O7 . 1.564(5) ?
O1 Co1 2_565 2.055(3) ?
O1 O4 . 2.504(4) ?
O1 O2 . 2.509(5) ?
O1 Ag1 2_565 2.536(3) ?
O2 Co2 7_444 2.056(3) ?
O3 Ag2 7_445 2.374(3) ?
O4 Ag1 5_445 3.001(3) ?
O4 Ag2 7_445 3.151(3) ?
O4 H4 . 0.8598 ?
O5 Ag1 6_565 2.623(3) ?
O6 Co1 3 2.051(3) ?
O6 Ag1 6 2.914(5) ?
O7 Co1 8_455 2.065(3) ?
O7 Co1 6 2.065(3) ?
O7 Ag1 6 2.666(4) ?

loop_
_geom_hbond_atom_site_label_D
_geom_hbond_atom_site_label_H
_geom_hbond_atom_site_label_A
_geom_hbond_site_symmetry_A
_geom_hbond_distance_DH
_geom_hbond_distance_HA
_geom_hbond_distance_DA
_geom_hbond_angle_DHA
O4 H4 O4 3_455 0.86 1.86 2.626(7) 148.0
